data_4308039
loop_
_publ_author_name
'Sonia Nieto'
'Julio P\'erez'
'Luc\'ia Riera'
'V\'ictor Riera'
'Daniel Miguel'
'James A. Golen'
'Arnold L. Rheingold'

_publ_contact_author
;
     JULIO PEREZ
     Departamento de Quimica Organica e Inorganica 
     IUQOEM - Facultad de Quimica
     Universidad de Oviedo-CSIC
     C/ Julian Claveria s/n
     33006 Oviedo  (ASTURIAS)
     SPAIN
;
_publ_contact_author_email japm@uniovi.es
_publ_contact_author_fax +34-85-103446
_publ_contact_author_phone +34-85-102985
_publ_section_title
;
Pyrazole Complexes as Anion Receptors: Effects of Changing the Metal, the
Pyrazole Substitution Pattern, and the Number of Pyrazole Ligands
;
_journal_name_full 'Inorganic Chemistry'
_journal_page_first 3407
_journal_page_last 3418
_journal_paper_doi 10.1021/ic0700046
_journal_volume 46
_journal_year 2007
_chemical_formula_sum 'C18 H24 N6 O7 Re2'
_chemical_formula_weight 808.83
_chemical_name_systematic
; 
 ? 
;
_space_group_IT_number 14
_symmetry_cell_setting monoclinic
_symmetry_space_group_name_Hall '-P 2ybc'
_symmetry_space_group_name_H-M 'P 1 21/c 1'
_atom_sites_solution_hydrogens geom
_atom_sites_solution_primary direct
_atom_sites_solution_secondary difmap
_audit_creation_method SHELXL-97
_cell_angle_alpha 90.00
_cell_angle_beta 102.265(4)
_cell_angle_gamma 90.00
_cell_formula_units_Z 8
_cell_length_a 13.926(3)
_cell_length_b 15.559(3)
_cell_length_c 23.677(5)
_cell_measurement_temperature 293(2)
_cell_volume 5013.1(18)
_computing_cell_refinement 'Bruker SMART'
_computing_data_collection 'Bruker SMART'
_computing_data_reduction 'Bruker SHELXTL'
_computing_molecular_graphics 'Bruker SHELXTL'
_computing_publication_material 'Bruker SHELXTL'
_computing_structure_refinement 'SHELXL-97 (Sheldrick, 1997)'
_computing_structure_solution 'SHELXS-97 (Sheldrick, 1990)'
_diffrn_ambient_temperature 293(2)
_diffrn_measured_fraction_theta_full 0.994
_diffrn_measured_fraction_theta_max 0.994
_diffrn_measurement_device_type 'CCD area detector'
_diffrn_measurement_method 'phi and omega scans'
_diffrn_radiation_monochromator graphite
_diffrn_radiation_source 'fine-focus sealed tube'
_diffrn_radiation_type MoK\a
_diffrn_radiation_wavelength 0.71073
_diffrn_reflns_av_R_equivalents 0.0688
_diffrn_reflns_av_sigmaI/netI 0.0479
_diffrn_reflns_limit_h_max 15
_diffrn_reflns_limit_h_min -12
_diffrn_reflns_limit_k_max 17
_diffrn_reflns_limit_k_min -14
_diffrn_reflns_limit_l_max 26
_diffrn_reflns_limit_l_min -26
_diffrn_reflns_number 21799
_diffrn_reflns_theta_full 23.28
_diffrn_reflns_theta_max 23.28
_diffrn_reflns_theta_min 1.50
_exptl_absorpt_coefficient_mu 9.697
_exptl_absorpt_correction_T_max 1.000000
_exptl_absorpt_correction_T_min 0.469760
_exptl_absorpt_correction_type multi-scan
_exptl_absorpt_process_details SADABS
_exptl_crystal_colour COLORLESS
_exptl_crystal_density_diffrn 2.143
_exptl_crystal_density_method 'not measured'
_exptl_crystal_description PRISM
_exptl_crystal_F_000 3040
_exptl_crystal_size_max 0.49
_exptl_crystal_size_mid 0.22
_exptl_crystal_size_min 0.13
_refine_diff_density_max 6.429
_refine_diff_density_min -2.628
_refine_diff_density_rms 0.276
_refine_ls_extinction_coef 0.00014(4)
_refine_ls_extinction_expression Fc^*^=kFc[1+0.001xFc^2^\l^3^/sin(2\q)]^-1/4^
_refine_ls_extinction_method SHELXL
_refine_ls_goodness_of_fit_ref 1.044
_refine_ls_hydrogen_treatment mixed
_refine_ls_matrix_type full
_refine_ls_number_parameters 625
_refine_ls_number_reflns 7195
_refine_ls_number_restraints 0
_refine_ls_restrained_S_all 1.044
_refine_ls_R_factor_all 0.0787
_refine_ls_R_factor_gt 0.0591
_refine_ls_shift/su_max 0.001
_refine_ls_shift/su_mean 0.000
_refine_ls_structure_factor_coef Fsqd
_refine_ls_weighting_details 'calc w=1/[\s^2^(Fo^2^)+(0.0614P)^2^+183.1278P] where P=(Fo^2^+2Fc^2^)/3'
_refine_ls_weighting_scheme calc
_refine_ls_wR_factor_gt 0.1381
_refine_ls_wR_factor_ref 0.1572
_reflns_number_gt 5655
_reflns_number_total 7195
_reflns_threshold_expression >2sigma(I)
_cod_data_source_file ic0700046si20070102_075057_07.cif
_cod_data_source_block Compound_8_(sn106am)
_cod_depositor_comments
;
The following automatic conversions were performed:
'_symmetry_cell_setting' value 'Monoclinic' changed to 'monoclinic'
according to '/home/saulius/struct/CIF-dictionaries/cif_core.dic'
dictionary named 'cif_core.dic' version 2.4.1 from 2010-06-29.

Automatic conversion script
Id: cif_fix_enum 1527 2010-12-29 10:47:43Z saulius 
;
_cod_original_cell_volume 5013.2(19)
_cod_database_code 4308039

loop_
_symmetry_equiv_pos_as_xyz
'x, y, z'
'-x, y+1/2, -z+1/2'
'-x, -y, -z'
'x, -y-1/2, z-1/2'

loop_
_atom_site_label
_atom_site_type_symbol
_atom_site_fract_x
_atom_site_fract_y
_atom_site_fract_z
_atom_site_U_iso_or_equiv
_atom_site_adp_type
_atom_site_occupancy
_atom_site_symmetry_multiplicity
_atom_site_calc_flag
_atom_site_refinement_flags
_atom_site_disorder_assembly
_atom_site_disorder_group
Re1 Re 0.47192(4) 0.02442(4) 0.18020(3) 0.0298(2) Uani 1 1 d . . .
N1 N 0.3537(9) -0.0526(7) 0.1233(6) 0.033(3) Uani 1 1 d . . .
N2 N 0.2776(10) -0.0152(8) 0.0852(7) 0.040(4) Uani 1 1 d . . .
H2 H 0.279(14) 0.030(12) 0.084(8) 0.048 Uiso 1 1 d . . .
N3 N 0.5213(9) 0.0625(8) 0.1019(6) 0.032(3) Uani 1 1 d . . .
N4 N 0.4586(9) 0.0956(8) 0.0543(6) 0.032(3) Uani 1 1 d . . .
H4 H 0.405(13) 0.096(11) 0.052(8) 0.039 Uiso 1 1 d . . .
N5 N 0.3794(8) 0.1391(8) 0.1615(6) 0.031(3) Uani 1 1 d . . .
N6 N 0.4178(9) 0.2146(8) 0.1486(6) 0.033(3) Uani 1 1 d . . .
H6 H 0.472(13) 0.218(11) 0.135(7) 0.040 Uiso 1 1 d . . .
C1 C 0.5629(13) -0.0690(11) 0.1977(8) 0.041(4) Uani 1 1 d . . .
O1 O 0.6209(10) -0.1211(9) 0.2121(6) 0.062(4) Uani 1 1 d . . .
C2 C 0.4227(13) -0.0068(13) 0.2459(9) 0.052(5) Uani 1 1 d . . .
O2 O 0.3946(12) -0.0312(11) 0.2869(7) 0.079(5) Uani 1 1 d . . .
C3 C 0.5674(14) 0.0922(11) 0.2311(7) 0.044(4) Uani 1 1 d . . .
O3 O 0.6273(11) 0.1286(9) 0.2627(7) 0.074(4) Uani 1 1 d . . .
C11 C 0.2125(13) -0.0729(11) 0.0587(8) 0.046(4) Uani 1 1 d . . .
C12 C 0.2504(14) -0.1516(12) 0.0792(8) 0.051(5) Uani 1 1 d . . .
H12 H 0.2236 -0.2053 0.0681 0.061 Uiso 1 1 calc R . .
C13 C 0.3350(12) -0.1351(9) 0.1189(7) 0.034(4) Uani 1 1 d . . .
C14 C 0.1215(17) -0.0477(16) 0.0163(11) 0.083(7) Uani 1 1 d . . .
H14A H 0.0897 -0.0014 0.0320 0.125 Uiso 1 1 calc R . .
H14B H 0.0779 -0.0960 0.0087 0.125 Uiso 1 1 calc R . .
H14C H 0.1385 -0.0293 -0.0190 0.125 Uiso 1 1 calc R . .
C15 C 0.3988(13) -0.2013(11) 0.1511(8) 0.048(5) Uani 1 1 d . . .
H15A H 0.4622 -0.1990 0.1412 0.073 Uiso 1 1 calc R . .
H15B H 0.3701 -0.2569 0.1415 0.073 Uiso 1 1 calc R . .
H15C H 0.4061 -0.1914 0.1919 0.073 Uiso 1 1 calc R . .
C21 C 0.5009(13) 0.1137(9) 0.0110(7) 0.038(4) Uani 1 1 d . . .
C22 C 0.5980(12) 0.0892(11) 0.0291(7) 0.041(4) Uani 1 1 d . . .
H22 H 0.6468 0.0922 0.0077 0.049 Uiso 1 1 calc R . .
C23 C 0.6087(11) 0.0593(10) 0.0856(8) 0.041(4) Uani 1 1 d . . .
C24 C 0.4483(16) 0.1546(13) -0.0426(8) 0.058(5) Uani 1 1 d . . .
H24A H 0.4210 0.1111 -0.0701 0.087 Uiso 1 1 calc R . .
H24B H 0.4931 0.1896 -0.0582 0.087 Uiso 1 1 calc R . .
H24C H 0.3963 0.1899 -0.0344 0.087 Uiso 1 1 calc R . .
C25 C 0.7016(12) 0.0329(13) 0.1254(9) 0.056(5) Uani 1 1 d . . .
H25A H 0.7068 0.0611 0.1619 0.085 Uiso 1 1 calc R . .
H25B H 0.7565 0.0488 0.1090 0.085 Uiso 1 1 calc R . .
H25C H 0.7015 -0.0282 0.1308 0.085 Uiso 1 1 calc R . .
C31 C 0.3597(14) 0.2818(10) 0.1505(7) 0.045(5) Uani 1 1 d . . .
C32 C 0.2800(12) 0.2507(11) 0.1686(8) 0.044(4) Uani 1 1 d . . .
H32 H 0.2273 0.2827 0.1755 0.053 Uiso 1 1 calc R . .
C33 C 0.2919(11) 0.1630(10) 0.1749(7) 0.038(4) Uani 1 1 d . . .
C34 C 0.3851(17) 0.3692(11) 0.1328(11) 0.069(6) Uani 1 1 d . . .
H34A H 0.4490 0.3850 0.1545 0.103 Uiso 1 1 calc R . .
H34B H 0.3374 0.4097 0.1403 0.103 Uiso 1 1 calc R . .
H34C H 0.3853 0.3692 0.0923 0.103 Uiso 1 1 calc R . .
C35 C 0.2257(14) 0.1000(13) 0.1937(9) 0.059(5) Uani 1 1 d . . .
H35A H 0.2456 0.0429 0.1860 0.089 Uiso 1 1 calc R . .
H35B H 0.1595 0.1097 0.1729 0.089 Uiso 1 1 calc R . .
H35C H 0.2289 0.1065 0.2344 0.089 Uiso 1 1 calc R . .
Re51 Re 0.02069(4) 0.43115(4) 0.82118(3) 0.0291(2) Uani 1 1 d . . .
N51 N 0.0761(10) 0.5290(8) 0.7675(6) 0.040(3) Uani 1 1 d . . .
N52 N 0.1507(10) 0.5823(8) 0.7877(6) 0.037(3) Uani 1 1 d . . .
H52 H 0.186(13) 0.575(11) 0.825(8) 0.044 Uiso 1 1 d . . .
N53 N 0.1706(9) 0.3778(7) 0.8434(6) 0.032(3) Uani 1 1 d . . .
N54 N 0.2519(10) 0.4241(9) 0.8695(6) 0.038(3) Uani 1 1 d . . .
H54 H 0.249(14) 0.463(12) 0.890(8) 0.045 Uiso 1 1 d . . .
N55 N 0.0689(8) 0.5146(7) 0.8965(6) 0.027(3) Uani 1 1 d . . .
N56 N 0.1158(10) 0.4805(9) 0.9480(6) 0.035(3) Uani 1 1 d . . .
H56 H 0.146(13) 0.433(12) 0.951(7) 0.043 Uiso 1 1 d . . .
C51 C -0.1079(14) 0.4790(13) 0.8032(9) 0.053(5) Uani 1 1 d . . .
O51 O -0.1866(10) 0.5062(11) 0.7925(8) 0.079(5) Uani 1 1 d . . .
C52 C -0.0277(13) 0.3471(11) 0.8689(8) 0.046(5) Uani 1 1 d . . .
O52 O -0.0650(11) 0.3005(8) 0.8936(6) 0.065(4) Uani 1 1 d . . .
C53 C -0.0223(11) 0.3586(11) 0.7560(7) 0.038(4) Uani 1 1 d . . .
O53 O -0.0530(12) 0.3119(9) 0.7182(7) 0.077(5) Uani 1 1 d . . .
C61 C 0.1678(13) 0.6363(11) 0.7474(10) 0.050(5) Uani 1 1 d . . .
C62 C 0.1007(14) 0.6171(12) 0.6975(9) 0.051(5) Uani 1 1 d . . .
H62 H 0.0942 0.6434 0.6617 0.061 Uiso 1 1 calc R . .
C63 C 0.0465(13) 0.5525(11) 0.7114(8) 0.043(4) Uani 1 1 d . . .
C64 C 0.2441(15) 0.7071(13) 0.7619(11) 0.074(7) Uani 1 1 d . . .
H64A H 0.3078 0.6821 0.7753 0.111 Uiso 1 1 calc R . .
H64B H 0.2284 0.7432 0.7916 0.111 Uiso 1 1 calc R . .
H64C H 0.2442 0.7409 0.7280 0.111 Uiso 1 1 calc R . .
C65 C -0.0362(19) 0.5068(15) 0.6708(10) 0.077(7) Uani 1 1 d . . .
H65A H -0.0521 0.5373 0.6347 0.116 Uiso 1 1 calc R . .
H65B H -0.0930 0.5048 0.6877 0.116 Uiso 1 1 calc R . .
H65C H -0.0161 0.4494 0.6641 0.116 Uiso 1 1 calc R . .
C71 C 0.3335(14) 0.3788(12) 0.8766(9) 0.054(5) Uani 1 1 d . . .
C72 C 0.3113(17) 0.3022(12) 0.8534(9) 0.062(6) Uani 1 1 d . . .
H72 H 0.3551 0.2579 0.8511 0.075 Uiso 1 1 calc R . .
C73 C 0.2087(12) 0.3003(10) 0.8329(7) 0.035(4) Uani 1 1 d . . .
C74 C 0.4304(15) 0.4143(15) 0.9074(12) 0.083(8) Uani 1 1 d . . .
H74A H 0.4369 0.4074 0.9483 0.125 Uiso 1 1 d R . .
H74B H 0.4339 0.4742 0.8984 0.125 Uiso 1 1 d R . .
H74C H 0.4825 0.3839 0.8952 0.125 Uiso 1 1 d R . .
C75 C 0.1452(15) 0.2298(11) 0.8037(9) 0.055(5) Uani 1 1 d . . .
H75A H 0.1229 0.2435 0.7635 0.082 Uiso 1 1 calc R . .
H75B H 0.0896 0.2232 0.8213 0.082 Uiso 1 1 calc R . .
H75C H 0.1821 0.1772 0.8075 0.082 Uiso 1 1 calc R . .
C81 C 0.1262(12) 0.5371(12) 0.9912(7) 0.041(4) Uani 1 1 d . . .
C82 C 0.0837(13) 0.6131(10) 0.9679(7) 0.041(4) Uani 1 1 d . . .
H82 H 0.0797 0.6647 0.9871 0.049 Uiso 1 1 calc R . .
C83 C 0.0483(12) 0.5954(10) 0.9097(7) 0.039(4) Uani 1 1 d . . .
C84 C 0.1747(18) 0.5132(15) 1.0509(9) 0.071(6) Uani 1 1 d . . .
H84A H 0.1751 0.4518 1.0548 0.106 Uiso 1 1 calc R . .
H84B H 0.1395 0.5382 1.0776 0.106 Uiso 1 1 calc R . .
H84C H 0.2411 0.5342 1.0592 0.106 Uiso 1 1 calc R . .
C85 C -0.0012(15) 0.6591(11) 0.8655(9) 0.058(5) Uani 1 1 d . . .
H85A H -0.0710 0.6564 0.8624 0.088 Uiso 1 1 calc R . .
H85B H 0.0138 0.6457 0.8287 0.088 Uiso 1 1 calc R . .
H85C H 0.0219 0.7159 0.8770 0.088 Uiso 1 1 calc R . .
Re90 Re 0.15667(5) 0.20642(4) 0.99738(3) 0.0446(2) Uani 1 1 d . . .
O91 O 0.2593(10) 0.1525(9) 1.0337(6) 0.065(4) Uani 1 1 d . . .
O92 O 0.1101(15) 0.1591(11) 0.9331(7) 0.098(6) Uani 1 1 d . . .
O93 O 0.1813(13) 0.3128(8) 0.9848(9) 0.094(6) Uani 1 1 d . . .
O94 O 0.0676(14) 0.1993(13) 1.0359(10) 0.115(7) Uani 1 1 d . . .
Re95 Re 0.32510(6) 0.69561(5) 0.93078(4) 0.0525(3) Uani 1 1 d . . .
O96 O 0.3675(13) 0.6838(13) 1.0018(7) 0.106(6) Uani 1 1 d . . .
O97 O 0.4174(11) 0.7306(10) 0.9005(9) 0.098(7) Uani 1 1 d . . .
O98 O 0.2785(10) 0.5998(8) 0.8999(6) 0.056(3) Uani 1 1 d . . .
O99 O 0.2330(11) 0.7689(9) 0.9218(9) 0.088(5) Uani 1 1 d . . .

loop_
_atom_site_aniso_label
_atom_site_aniso_U_11
_atom_site_aniso_U_22
_atom_site_aniso_U_33
_atom_site_aniso_U_23
_atom_site_aniso_U_13
_atom_site_aniso_U_12
Re1 0.0307(4) 0.0214(3) 0.0373(4) -0.0001(2) 0.0074(3) 0.0016(2)
N1 0.034(8) 0.019(7) 0.047(8) -0.005(6) 0.010(7) -0.006(6)
N2 0.033(8) 0.018(7) 0.073(10) -0.004(7) 0.016(8) -0.004(7)
N3 0.023(7) 0.030(7) 0.042(8) -0.001(6) 0.004(6) 0.000(5)
N4 0.014(6) 0.031(7) 0.050(9) -0.005(6) 0.003(7) -0.007(6)
N5 0.018(6) 0.029(7) 0.048(8) -0.003(6) 0.013(6) 0.006(5)
N6 0.021(7) 0.025(7) 0.052(9) 0.000(6) 0.004(6) -0.009(6)
C1 0.049(11) 0.030(9) 0.048(10) -0.001(8) 0.018(9) 0.004(9)
O1 0.057(8) 0.049(8) 0.073(10) -0.003(7) -0.002(7) 0.024(7)
C2 0.034(10) 0.055(12) 0.067(13) -0.001(10) 0.009(10) 0.000(9)
O2 0.094(12) 0.084(11) 0.069(10) 0.013(8) 0.045(10) -0.005(9)
C3 0.061(12) 0.031(9) 0.031(9) -0.011(8) -0.010(9) 0.008(9)
O3 0.064(9) 0.059(9) 0.087(11) -0.030(8) -0.011(9) -0.011(8)
C11 0.046(11) 0.040(10) 0.057(11) 0.004(9) 0.023(9) -0.011(9)
C12 0.054(12) 0.042(11) 0.061(12) -0.007(9) 0.020(10) -0.009(9)
C13 0.036(9) 0.022(8) 0.049(10) 0.002(7) 0.017(8) -0.007(7)
C14 0.066(15) 0.076(16) 0.094(19) 0.010(14) -0.013(14) -0.011(13)
C15 0.036(10) 0.046(10) 0.061(12) 0.000(9) 0.008(9) -0.020(8)
C21 0.056(11) 0.022(8) 0.041(10) -0.012(7) 0.025(9) -0.010(7)
C22 0.030(9) 0.047(10) 0.047(11) 0.001(8) 0.010(8) 0.005(8)
C23 0.024(9) 0.023(8) 0.079(13) -0.002(8) 0.019(9) 0.004(7)
C24 0.081(15) 0.052(11) 0.048(11) 0.007(9) 0.029(11) -0.017(11)
C25 0.031(10) 0.056(12) 0.084(15) 0.017(11) 0.017(10) 0.005(9)
C31 0.061(12) 0.021(8) 0.042(10) -0.004(7) -0.013(9) 0.012(8)
C32 0.030(9) 0.046(11) 0.057(11) -0.004(9) 0.011(8) 0.012(8)
C33 0.029(9) 0.029(9) 0.053(10) -0.008(8) 0.006(8) 0.001(7)
C34 0.077(15) 0.027(10) 0.104(18) 0.007(10) 0.024(14) 0.009(10)
C35 0.043(11) 0.069(13) 0.074(14) 0.008(11) 0.031(11) -0.001(10)
Re51 0.0250(4) 0.0239(3) 0.0378(4) -0.0023(3) 0.0052(3) -0.0036(2)
N51 0.050(9) 0.016(6) 0.061(10) 0.002(6) 0.028(8) 0.000(6)
N52 0.030(7) 0.033(7) 0.043(8) 0.007(7) 0.001(7) -0.011(6)
N53 0.023(7) 0.023(6) 0.048(8) -0.006(6) 0.001(6) 0.001(5)
N54 0.042(8) 0.034(8) 0.038(8) -0.003(6) 0.011(7) 0.001(7)
N55 0.013(6) 0.019(6) 0.049(8) 0.012(6) 0.006(6) 0.009(5)
N56 0.042(8) 0.027(7) 0.044(8) 0.010(7) 0.023(7) 0.009(6)
C51 0.037(11) 0.066(13) 0.062(13) -0.015(10) 0.023(10) -0.017(10)
O51 0.033(8) 0.098(12) 0.107(13) 0.004(10) 0.015(8) 0.010(8)
C52 0.052(11) 0.040(10) 0.058(11) -0.025(9) 0.038(10) -0.020(9)
O52 0.081(10) 0.050(8) 0.076(10) -0.002(7) 0.044(9) -0.021(7)
C53 0.028(9) 0.040(9) 0.039(9) 0.002(8) -0.005(8) -0.005(7)
O53 0.084(11) 0.062(9) 0.079(11) -0.023(8) 0.004(9) -0.033(8)
C61 0.037(10) 0.033(9) 0.088(15) 0.004(10) 0.032(11) 0.007(8)
C62 0.055(12) 0.040(10) 0.061(13) 0.013(9) 0.018(11) 0.002(9)
C63 0.049(11) 0.034(9) 0.049(11) 0.012(8) 0.014(9) 0.016(8)
C64 0.057(13) 0.058(13) 0.119(19) 0.019(13) 0.045(14) -0.031(11)
C65 0.104(19) 0.057(13) 0.079(16) 0.013(12) 0.040(15) -0.011(13)
C71 0.050(12) 0.045(11) 0.062(13) -0.001(10) 0.000(10) 0.008(9)
C72 0.084(16) 0.036(11) 0.062(13) -0.004(9) 0.003(12) 0.017(10)
C73 0.038(10) 0.030(9) 0.034(9) -0.001(7) 0.001(8) 0.002(7)
C74 0.042(12) 0.070(15) 0.12(2) 0.015(14) -0.019(13) 0.022(11)
C75 0.062(13) 0.027(9) 0.071(13) -0.004(9) 0.004(11) 0.009(9)
C81 0.038(10) 0.057(11) 0.025(9) 0.003(8) -0.002(7) 0.010(8)
C82 0.056(11) 0.023(8) 0.047(11) -0.004(7) 0.020(9) 0.013(8)
C83 0.044(10) 0.023(8) 0.050(11) 0.010(7) 0.012(9) 0.003(7)
C84 0.094(18) 0.064(14) 0.051(13) -0.003(11) 0.008(12) -0.001(12)
C85 0.074(14) 0.033(10) 0.073(14) 0.007(9) 0.026(12) 0.030(10)
Re90 0.0419(4) 0.0321(4) 0.0547(5) -0.0026(3) -0.0014(4) 0.0103(3)
O91 0.057(9) 0.049(8) 0.083(10) 0.009(7) 0.002(8) 0.010(7)
O92 0.137(16) 0.086(12) 0.051(9) -0.019(8) -0.028(10) -0.009(11)
O93 0.098(13) 0.024(7) 0.150(17) 0.017(8) 0.005(12) 0.002(7)
O94 0.094(14) 0.106(14) 0.17(2) -0.030(14) 0.088(14) -0.007(11)
Re95 0.0394(4) 0.0428(4) 0.0730(6) -0.0130(4) 0.0069(4) -0.0135(3)
O96 0.084(12) 0.132(16) 0.072(11) 0.002(11) -0.050(10) -0.007(11)
O97 0.071(10) 0.062(9) 0.182(19) -0.055(11) 0.076(12) -0.048(8)
O98 0.061(8) 0.042(7) 0.067(9) -0.016(6) 0.020(7) -0.013(6)
O99 0.060(9) 0.052(9) 0.157(17) -0.022(10) 0.033(10) -0.019(7)

loop_
_atom_type_symbol
_atom_type_description
_atom_type_scat_dispersion_real
_atom_type_scat_dispersion_imag
_atom_type_scat_source
Re Re -1.0185 7.2310 'International Tables Vol C Tables 4.2.6.8 and 6.1.1.4'
N N 0.0061 0.0033 'International Tables Vol C Tables 4.2.6.8 and 6.1.1.4'
C C 0.0033 0.0016 'International Tables Vol C Tables 4.2.6.8 and 6.1.1.4'
O O 0.0106 0.0060 'International Tables Vol C Tables 4.2.6.8 and 6.1.1.4'
H H 0.0000 0.0000 'International Tables Vol C Tables 4.2.6.8 and 6.1.1.4'

loop_
_geom_angle_atom_site_label_1
_geom_angle_atom_site_label_2
_geom_angle_atom_site_label_3
_geom_angle
_geom_angle_site_symmetry_1
_geom_angle_site_symmetry_3
_geom_angle_publ_flag
C2 Re1 C3 87.0(8) . . ?
C2 Re1 C1 88.1(8) . . ?
C3 Re1 C1 86.7(7) . . ?
C2 Re1 N3 177.1(7) . . ?
C3 Re1 N3 94.8(6) . . ?
C1 Re1 N3 94.3(6) . . ?
C2 Re1 N5 94.3(7) . . ?
C3 Re1 N5 88.8(6) . . ?
C1 Re1 N5 174.8(6) . . ?
N3 Re1 N5 83.4(4) . . ?
C2 Re1 N1 90.5(7) . . ?
C3 Re1 N1 176.8(6) . . ?
C1 Re1 N1 95.3(6) . . ?
N3 Re1 N1 87.6(5) . . ?
N5 Re1 N1 89.3(5) . . ?
C13 N1 N2 104.5(13) . . ?
C13 N1 Re1 132.8(12) . . ?
N2 N1 Re1 122.5(9) . . ?
C11 N2 N1 112.3(13) . . ?
C23 N3 N4 103.5(13) . . ?
C23 N3 Re1 133.9(11) . . ?
N4 N3 Re1 122.6(9) . . ?
C21 N4 N3 114.1(13) . . ?
N6 N5 C33 103.3(12) . . ?
N6 N5 Re1 120.6(9) . . ?
C33 N5 Re1 133.3(10) . . ?
C31 N6 N5 113.8(13) . . ?
O1 C1 Re1 174.4(16) . . ?
O2 C2 Re1 175.9(17) . . ?
O3 C3 Re1 176.1(16) . . ?
N2 C11 C12 105.1(17) . . ?
N2 C11 C14 122.3(17) . . ?
C12 C11 C14 132.6(18) . . ?
C13 C12 C11 106.5(16) . . ?
N1 C13 C12 111.5(15) . . ?
N1 C13 C15 124.1(15) . . ?
C12 C13 C15 124.4(15) . . ?
N4 C21 C22 105.7(15) . . ?
N4 C21 C24 122.8(16) . . ?
C22 C21 C24 131.5(15) . . ?
C21 C22 C23 106.7(14) . . ?
N3 C23 C22 110.0(15) . . ?
N3 C23 C25 123.0(16) . . ?
C22 C23 C25 126.9(15) . . ?
N6 C31 C32 105.9(14) . . ?
N6 C31 C34 121.8(18) . . ?
C32 C31 C34 132.2(17) . . ?
C31 C32 C33 107.4(14) . . ?
N5 C33 C32 109.5(14) . . ?
N5 C33 C35 122.1(14) . . ?
C32 C33 C35 128.4(15) . . ?
C51 Re51 C53 86.1(7) . . ?
C51 Re51 C52 88.1(8) . . ?
C53 Re51 C52 89.1(7) . . ?
C51 Re51 N55 93.5(6) . . ?
C53 Re51 N55 179.5(6) . . ?
C52 Re51 N55 90.6(6) . . ?
C51 Re51 N53 178.8(7) . . ?
C53 Re51 N53 95.1(6) . . ?
C52 Re51 N53 92.1(7) . . ?
N55 Re51 N53 85.3(4) . . ?
C51 Re51 N51 91.6(7) . . ?
C53 Re51 N51 91.7(6) . . ?
C52 Re51 N51 179.1(6) . . ?
N55 Re51 N51 88.6(5) . . ?
N53 Re51 N51 88.2(5) . . ?
N52 N51 C63 103.5(13) . . ?
N52 N51 Re51 124.0(11) . . ?
C63 N51 Re51 132.4(12) . . ?
C61 N52 N51 112.4(15) . . ?
C73 N53 N54 103.3(12) . . ?
C73 N53 Re51 132.6(10) . . ?
N54 N53 Re51 124.0(9) . . ?
C71 N54 N53 112.5(14) . . ?
C83 N55 N56 103.9(13) . . ?
C83 N55 Re51 134.6(11) . . ?
N56 N55 Re51 120.2(9) . . ?
C81 N56 N55 112.5(13) . . ?
O51 C51 Re51 178.4(18) . . ?
O52 C52 Re51 173.1(18) . . ?
O53 C53 Re51 175.4(15) . . ?
N52 C61 C62 106.6(16) . . ?
N52 C61 C64 121.4(19) . . ?
C62 C61 C64 131.9(19) . . ?
C63 C62 C61 105.6(17) . . ?
C62 C63 N51 111.9(18) . . ?
C62 C63 C65 126.2(18) . . ?
N51 C63 C65 121.9(16) . . ?
N54 C71 C72 108.1(18) . . ?
N54 C71 C74 121.9(17) . . ?
C72 C71 C74 130.0(19) . . ?
C71 C72 C73 107.1(17) . . ?
N53 C73 C72 108.9(14) . . ?
N53 C73 C75 121.5(15) . . ?
C72 C73 C75 129.6(16) . . ?
N56 C81 C82 106.9(14) . . ?
N56 C81 C84 121.4(16) . . ?
C82 C81 C84 131.7(17) . . ?
C81 C82 C83 105.0(14) . . ?
N55 C83 C82 111.7(14) . . ?
N55 C83 C85 123.0(16) . . ?
C82 C83 C85 125.2(15) . . ?
O92 Re90 O94 105.8(11) . . ?
O92 Re90 O91 110.9(8) . . ?
O94 Re90 O91 108.9(10) . . ?
O92 Re90 O93 108.3(9) . . ?
O94 Re90 O93 110.5(9) . . ?
O91 Re90 O93 112.3(7) . . ?
O96 Re95 O97 108.9(10) . . ?
O96 Re95 O99 107.2(10) . . ?
O97 Re95 O99 110.7(8) . . ?
O96 Re95 O98 110.6(8) . . ?
O97 Re95 O98 110.5(6) . . ?
O99 Re95 O98 108.8(7) . . ?

loop_
_geom_bond_atom_site_label_1
_geom_bond_atom_site_label_2
_geom_bond_distance
_geom_bond_site_symmetry_2
_geom_bond_publ_flag
Re1 C2 1.89(2) . ?
Re1 C3 1.912(18) . ?
Re1 C1 1.916(18) . ?
Re1 N3 2.191(13) . ?
Re1 N5 2.191(12) . ?
Re1 N1 2.240(13) . ?
N1 C13 1.310(19) . ?
N1 N2 1.37(2) . ?
N2 C11 1.33(2) . ?
N3 C23 1.354(19) . ?
N3 N4 1.371(19) . ?
N4 C21 1.32(2) . ?
N5 N6 1.352(17) . ?
N5 C33 1.374(19) . ?
N6 C31 1.33(2) . ?
C1 O1 1.14(2) . ?
C2 O2 1.18(2) . ?
C3 O3 1.14(2) . ?
C11 C12 1.38(3) . ?
C11 C14 1.49(3) . ?
C12 C13 1.37(3) . ?
C13 C15 1.46(2) . ?
C21 C22 1.38(2) . ?
C21 C24 1.47(3) . ?
C22 C23 1.39(2) . ?
C23 C25 1.49(3) . ?
C31 C32 1.36(3) . ?
C31 C34 1.49(2) . ?
C32 C33 1.38(2) . ?
C33 C35 1.48(2) . ?
Re51 C51 1.90(2) . ?
Re51 C53 1.902(18) . ?
Re51 C52 1.940(18) . ?
Re51 N55 2.192(13) . ?
Re51 N53 2.203(12) . ?
Re51 N51 2.223(12) . ?
N51 N52 1.335(19) . ?
N51 C63 1.36(2) . ?
N52 C61 1.33(2) . ?
N53 C73 1.362(19) . ?
N53 N54 1.374(19) . ?
N54 C71 1.32(2) . ?
N55 C83 1.342(19) . ?
N55 N56 1.363(18) . ?
N56 C81 1.33(2) . ?
C51 O51 1.15(2) . ?
C52 O52 1.13(2) . ?
C53 O53 1.16(2) . ?
C61 C62 1.38(3) . ?
C61 C64 1.52(3) . ?
C62 C63 1.34(2) . ?
C63 C65 1.51(3) . ?
C71 C72 1.32(3) . ?
C71 C74 1.50(3) . ?
C72 C73 1.41(3) . ?
C73 C75 1.48(2) . ?
C81 C82 1.38(2) . ?
C81 C84 1.48(3) . ?
C82 C83 1.39(2) . ?
C83 C85 1.50(2) . ?
Re90 O92 1.690(14) . ?
Re90 O94 1.693(16) . ?
Re90 O91 1.722(13) . ?
Re90 O93 1.729(13) . ?
Re95 O96 1.671(16) . ?
Re95 O97 1.689(14) . ?
Re95 O99 1.696(16) . ?
Re95 O98 1.726(12) . ?
